data_4112423
loop_
_publ_author_name
'Steven D. Brown'
'Jonas C. Peters'

_publ_section_title
;
 Hydrogenolysis of [PhBP3]Fe\\tbN-p-tolyl: Probing the Reactivity of an
 Iron Imide with H2
;
_journal_name_full 'Journal of the American Chemical Society'
_journal_page_first 4538
_journal_page_last 4539
_journal_paper_doi 10.1021/ja0399122
_journal_volume 126
_journal_year 2004
_chemical_formula_sum 'C51 H48 B Fe P3'
_chemical_formula_weight 820.46
_chemical_name_systematic
; 
 ? 
;
_space_group_IT_number 19
_symmetry_cell_setting orthorhombic
_symmetry_space_group_name_Hall 'P 2ac 2ab'
_symmetry_space_group_name_H-M 'P 21 21 21'
_atom_sites_solution_hydrogens geom
_atom_sites_solution_primary direct
_atom_sites_solution_secondary difmap
_audit_creation_method SHELXL-97
_cell_angle_alpha 90.00
_cell_angle_beta 90.00
_cell_angle_gamma 90.00
_cell_formula_units_Z 4
_cell_length_a 13.8476(9)
_cell_length_b 14.5772(9)
_cell_length_c 20.3589(13)
_cell_measurement_temperature 100(2)
_cell_volume 4109.6(5)
_computing_structure_refinement 'SHELXL-97 (Sheldrick, 1997)'
_computing_structure_solution 'SHELXS-97 (Sheldrick, 1990)'
_diffrn_ambient_temperature 100(2)
_diffrn_measured_fraction_theta_full 0.950
_diffrn_measured_fraction_theta_max 0.950
_diffrn_radiation_monochromator graphite
_diffrn_radiation_source 'fine-focus sealed tube'
_diffrn_radiation_type MoK\a
_diffrn_radiation_wavelength 0.71073
_diffrn_reflns_av_R_equivalents 0.1174
_diffrn_reflns_av_sigmaI/netI 0.1198
_diffrn_reflns_limit_h_max 17
_diffrn_reflns_limit_h_min -18
_diffrn_reflns_limit_k_max 19
_diffrn_reflns_limit_k_min -19
_diffrn_reflns_limit_l_max 27
_diffrn_reflns_limit_l_min -26
_diffrn_reflns_number 60994
_diffrn_reflns_theta_full 28.43
_diffrn_reflns_theta_max 28.43
_diffrn_reflns_theta_min 1.72
_exptl_absorpt_coefficient_mu 0.520
_exptl_absorpt_correction_type none
_exptl_crystal_density_diffrn 1.326
_exptl_crystal_F_000 1720
_exptl_crystal_size_max 0.22
_exptl_crystal_size_mid 0.17
_exptl_crystal_size_min 0.067
_refine_diff_density_max 0.478
_refine_diff_density_min -0.597
_refine_diff_density_rms 0.087
_refine_ls_abs_structure_details 'Flack H D (1983), Acta Cryst. A39, 876-881'
_refine_ls_abs_structure_Flack -0.023(14)
_refine_ls_extinction_method none
_refine_ls_goodness_of_fit_ref 1.130
_refine_ls_hydrogen_treatment mixed
_refine_ls_matrix_type full
_refine_ls_number_parameters 505
_refine_ls_number_reflns 9578
_refine_ls_number_restraints 0
_refine_ls_restrained_S_all 1.130
_refine_ls_R_factor_all 0.0937
_refine_ls_R_factor_gt 0.0478
_refine_ls_shift/su_max 0.001
_refine_ls_shift/su_mean 0.000
_refine_ls_structure_factor_coef Fsqd
_refine_ls_weighting_details 'calc w=1/[\s^2^(Fo^2^)+(0.0000P)^2^+0.0000P] where P=(Fo^2^+2Fc^2^)/3'
_refine_ls_weighting_scheme calc
_refine_ls_wR_factor_gt 0.0629
_refine_ls_wR_factor_ref 0.0688
_reflns_number_gt 6444
_reflns_number_total 9578
_reflns_threshold_expression >2sigma(I)
_cod_data_source_file ja0399122si20040306_051507_1.cif
_cod_data_source_block sdb35
_cod_database_code 4112423

loop_
_symmetry_equiv_pos_as_xyz
'x, y, z'
'-x+1/2, -y, z+1/2'
'-x, y+1/2, -z+1/2'
'x+1/2, -y+1/2, -z'

loop_
_atom_site_label
_atom_site_type_symbol
_atom_site_fract_x
_atom_site_fract_y
_atom_site_fract_z
_atom_site_U_iso_or_equiv
_atom_site_adp_type
_atom_site_occupancy
_atom_site_symmetry_multiplicity
_atom_site_calc_flag
_atom_site_refinement_flags
Fe Fe 0.65779(3) 0.94449(3) 0.95344(2) 0.01436(12) Uani 1 1 d .
P3 P 0.53888(6) 0.83790(5) 0.95638(4) 0.0139(2) Uani 1 1 d .
P2 P 0.55433(6) 1.04403(6) 1.00245(4) 0.0143(2) Uani 1 1 d .
P1 P 0.60805(7) 0.99278(6) 0.85281(4) 0.0147(2) Uani 1 1 d .
C28 C 0.5443(2) 1.0468(2) 1.09291(15) 0.0145(8) Uani 1 1 d .
C11 C 0.5499(3) 0.8540(2) 0.76202(15) 0.0176(8) Uani 1 1 d .
H11 H 0.4868 0.8604 0.7798 0.021 Uiso 1 1 calc R
C40 C 0.5590(3) 0.7219(2) 0.92219(15) 0.0138(8) Uani 1 1 d .
C39 C 0.5679(3) 0.7484(2) 1.07735(16) 0.0184(8) Uani 1 1 d .
H39 H 0.6237 0.7232 1.0570 0.022 Uiso 1 1 calc R
C16 C 0.6599(3) 1.09341(19) 0.80916(15) 0.0147(8) Uani 1 1 d .
C1 C 0.2946(2) 0.9998(2) 0.88836(15) 0.0129(8) Uani 1 1 d .
C30 C 0.4755(3) 1.1208(2) 1.18829(16) 0.0273(10) Uani 1 1 d .
H30 H 0.4375 1.1685 1.2068 0.033 Uiso 1 1 calc R
C10 C 0.6240(2) 0.90851(19) 0.78594(15) 0.0150(8) Uani 1 1 d .
C13 C 0.6555(3) 0.7821(2) 0.68541(16) 0.0259(9) Uani 1 1 d .
H13 H 0.6658 0.7394 0.6509 0.031 Uiso 1 1 calc R
C15 C 0.7156(3) 0.8986(2) 0.75704(15) 0.0186(9) Uani 1 1 d .
H15 H 0.7677 0.9358 0.7717 0.022 Uiso 1 1 calc R
C35 C 0.4233(2) 0.8382(2) 1.07193(15) 0.0171(8) Uani 1 1 d .
H35 H 0.3789 0.8748 1.0479 0.020 Uiso 1 1 calc R
C4 C 0.0987(2) 1.0460(2) 0.86554(16) 0.0234(8) Uani 1 1 d .
H4 H 0.0333 1.0631 0.8586 0.028 Uiso 1 1 calc R
C43 C 0.5739(2) 0.5483(2) 0.86346(15) 0.0206(8) Uani 1 1 d .
H43 H 0.5791 0.4896 0.8435 0.025 Uiso 1 1 calc R
C22 C 0.5883(2) 1.1655(2) 0.98977(15) 0.0143(8) Uani 1 1 d .
C32 C 0.5713(2) 0.9862(2) 1.20190(15) 0.0219(9) Uani 1 1 d .
H32 H 0.5996 0.9410 1.2295 0.026 Uiso 1 1 calc R
B B 0.4076(3) 0.9818(2) 0.90706(18) 0.0132(9) Uani 1 1 d .
C5 C 0.1692(3) 1.0756(2) 0.82369(16) 0.0288(9) Uani 1 1 d .
H5 H 0.1525 1.1125 0.7870 0.035 Uiso 1 1 calc R
C36 C 0.4038(3) 0.8179(2) 1.13735(16) 0.0212(9) Uani 1 1 d .
H36 H 0.3473 0.8415 1.1577 0.025 Uiso 1 1 calc R
C37 C 0.4666(3) 0.7634(2) 1.17271(17) 0.0214(9) Uani 1 1 d .
H37 H 0.4539 0.7503 1.2176 0.026 Uiso 1 1 calc R
C2 C 0.2199(2) 0.9691(2) 0.92905(15) 0.0186(8) Uani 1 1 d .
H2 H 0.2358 0.9317 0.9657 0.022 Uiso 1 1 calc R
C8 C 0.4291(2) 1.03765(19) 0.97533(13) 0.0149(8) Uani 1 1 d .
H8A H 0.3909 1.0086 1.0108 0.018 Uiso 1 1 calc R
H8B H 0.4047 1.1011 0.9700 0.018 Uiso 1 1 calc R
C34 C 0.5058(2) 0.80621(19) 1.04110(16) 0.0148(7) Uani 1 1 d .
C41 C 0.4991(2) 0.6499(2) 0.94111(15) 0.0158(8) Uani 1 1 d .
H41 H 0.4522 0.6601 0.9744 0.019 Uiso 1 1 calc R
C27 C 0.6661(3) 1.2030(2) 1.02355(15) 0.0197(8) Uani 1 1 d .
H27 H 0.6996 1.1661 1.0545 0.024 Uiso 1 1 calc R
C31 C 0.5170(2) 1.0558(2) 1.22886(16) 0.0235(9) Uani 1 1 d .
H31 H 0.5081 1.0591 1.2751 0.028 Uiso 1 1 calc R
C21 C 0.7090(2) 1.1639(2) 0.84122(17) 0.0227(9) Uani 1 1 d .
H21 H 0.7248 1.1571 0.8864 0.027 Uiso 1 1 calc R
C33 C 0.5846(2) 0.9821(2) 1.13395(15) 0.0154(8) Uani 1 1 d .
H33 H 0.6221 0.9339 1.1157 0.019 Uiso 1 1 calc R
C9 C 0.4255(2) 0.86967(19) 0.91802(15) 0.0154(8) Uani 1 1 d .
H9A H 0.4217 0.8391 0.8747 0.019 Uiso 1 1 calc R
H9B H 0.3721 0.8454 0.9453 0.019 Uiso 1 1 calc R
C24 C 0.5688(3) 1.3119(2) 0.93536(16) 0.0266(10) Uani 1 1 d .
H24 H 0.5340 1.3497 0.9055 0.032 Uiso 1 1 calc R
C44 C 0.6334(2) 0.6185(2) 0.84385(16) 0.0213(9) Uani 1 1 d .
H44 H 0.6799 0.6080 0.8104 0.026 Uiso 1 1 calc R
C14 C 0.7308(3) 0.8354(2) 0.70762(17) 0.0252(9) Uani 1 1 d .
H14 H 0.7932 0.8286 0.6889 0.030 Uiso 1 1 calc R
C18 C 0.6666(3) 1.1846(2) 0.70998(16) 0.0219(9) Uani 1 1 d .
H18 H 0.6522 1.1916 0.6646 0.026 Uiso 1 1 calc R
C7 C 0.4789(2) 1.02057(19) 0.84870(14) 0.0148(8) Uani 1 1 d .
H7A H 0.4727 1.0882 0.8478 0.018 Uiso 1 1 calc R
H7B H 0.4539 0.9974 0.8063 0.018 Uiso 1 1 calc R
C12 C 0.5660(3) 0.7907(2) 0.71281(16) 0.0232(9) Uani 1 1 d .
H12 H 0.5146 0.7529 0.6980 0.028 Uiso 1 1 calc R
C17 C 0.6393(2) 1.1062(2) 0.74254(15) 0.0186(8) Uani 1 1 d .
H17 H 0.6056 1.0596 0.7193 0.022 Uiso 1 1 calc R
C25 C 0.6475(3) 1.3463(2) 0.96805(16) 0.0284(9) Uani 1 1 d .
H25 H 0.6688 1.4072 0.9598 0.034 Uiso 1 1 calc R
C45 C 0.6260(2) 0.7056(2) 0.87273(15) 0.0190(9) Uani 1 1 d .
H45 H 0.6671 0.7538 0.8584 0.023 Uiso 1 1 calc R
C6 C 0.2651(2) 1.0522(2) 0.83436(15) 0.0222(8) Uani 1 1 d .
H6 H 0.3125 1.0725 0.8039 0.027 Uiso 1 1 calc R
C42 C 0.5061(2) 0.5635(2) 0.91260(15) 0.0185(8) Uani 1 1 d .
H42 H 0.4648 0.5152 0.9266 0.022 Uiso 1 1 calc R
C20 C 0.7353(3) 1.2438(2) 0.80874(18) 0.0265(10) Uani 1 1 d .
H20 H 0.7673 1.2917 0.8318 0.032 Uiso 1 1 calc R
C38 C 0.5480(3) 0.7280(2) 1.14267(16) 0.0211(8) Uani 1 1 d .
H38 H 0.5906 0.6896 1.1668 0.025 Uiso 1 1 calc R
C23 C 0.5399(3) 1.2215(2) 0.94598(16) 0.0226(9) Uani 1 1 d .
H23 H 0.4859 1.1979 0.9227 0.027 Uiso 1 1 calc R
C3 C 0.1236(2) 0.9909(2) 0.91825(16) 0.0209(9) Uani 1 1 d .
H3 H 0.0751 0.9680 0.9469 0.025 Uiso 1 1 calc R
C29 C 0.4888(2) 1.1169(2) 1.12121(16) 0.0226(9) Uani 1 1 d .
H29 H 0.4602 1.1623 1.0939 0.027 Uiso 1 1 calc R
C26 C 0.6960(3) 1.2916(2) 1.01349(17) 0.0259(10) Uani 1 1 d .
H26 H 0.7494 1.3155 1.0373 0.031 Uiso 1 1 calc R
C19 C 0.7149(3) 1.2532(2) 0.74321(18) 0.0254(10) Uani 1 1 d .
H19 H 0.7341 1.3071 0.7205 0.030 Uiso 1 1 calc R
C50 C 0.7595(2) 0.8394(2) 0.96645(17) 0.0190(8) Uani 1 1 d .
H50 H 0.7475 0.7752 0.9661 0.023 Uiso 1 1 calc R
C47 C 0.7924(2) 1.0251(2) 0.96324(17) 0.0196(8) Uani 1 1 d .
H47 H 0.7789 1.0881 0.9554 0.023 Uiso 1 1 calc R
C46 C 0.8428(3) 0.9705(2) 0.91266(15) 0.0238(9) Uani 1 1 d .
H46A H 0.9105 0.9585 0.9257 0.029 Uiso 1 1 calc R
H46B H 0.8424 1.0026 0.8698 0.029 Uiso 1 1 calc R
C48 C 0.7645(2) 0.9849(2) 1.02239(16) 0.0193(9) Uani 1 1 d .
H48 H 0.7557 1.0217 1.0604 0.023 Uiso 1 1 calc R
C51 C 0.7867(2) 0.8832(2) 0.90900(17) 0.0196(9) Uani 1 1 d .
H51 H 0.7697 0.8579 0.8676 0.024 Uiso 1 1 calc R
C49 C 0.7493(2) 0.8890(2) 1.02546(16) 0.0198(9) Uani 1 1 d .
H49 H 0.7331 0.8594 1.0655 0.024 Uiso 1 1 calc R

loop_
_atom_site_aniso_label
_atom_site_aniso_U_11
_atom_site_aniso_U_22
_atom_site_aniso_U_33
_atom_site_aniso_U_23
_atom_site_aniso_U_13
_atom_site_aniso_U_12
Fe 0.0141(3) 0.0143(2) 0.0147(3) 0.0003(2) -0.0010(3) 0.0002(2)
P3 0.0162(5) 0.0123(4) 0.0131(5) -0.0004(4) 0.0015(5) 0.0005(4)
P2 0.0174(5) 0.0136(4) 0.0119(5) -0.0001(4) -0.0007(4) -0.0014(4)
P1 0.0153(5) 0.0145(5) 0.0142(5) -0.0001(4) 0.0010(4) -0.0008(4)
C28 0.012(2) 0.0164(18) 0.0153(19) -0.0021(15) -0.0025(16) -0.0004(17)
C11 0.020(2) 0.0178(18) 0.015(2) -0.0013(15) -0.0002(17) 0.0012(17)
C40 0.017(2) 0.0140(17) 0.0102(19) 0.0018(14) -0.0019(16) -0.0014(16)
C39 0.015(2) 0.0203(19) 0.020(2) -0.0011(15) 0.0002(17) -0.0023(16)
C16 0.012(2) 0.0157(17) 0.0166(19) 0.0012(14) -0.0021(17) 0.0032(16)
C1 0.018(2) 0.0093(17) 0.0112(18) -0.0029(14) 0.0021(16) 0.0025(15)
C30 0.031(3) 0.035(2) 0.016(2) -0.0099(17) 0.0007(19) 0.0045(19)
C10 0.020(2) 0.0116(17) 0.0135(19) 0.0042(14) -0.0011(16) -0.0022(15)
C13 0.037(3) 0.0198(19) 0.020(2) -0.0078(15) 0.005(2) 0.002(2)
C15 0.022(2) 0.0177(18) 0.016(2) -0.0016(15) -0.0011(18) -0.0013(17)
C35 0.016(2) 0.0179(18) 0.017(2) 0.0021(15) -0.0023(16) -0.0053(16)
C4 0.012(2) 0.032(2) 0.027(2) -0.0027(18) -0.0056(17) 0.0030(18)
C43 0.028(2) 0.0110(17) 0.023(2) -0.0004(16) -0.0056(17) 0.0038(17)
C22 0.016(2) 0.0153(17) 0.0120(19) -0.0037(14) 0.0006(16) -0.0026(15)
C32 0.031(2) 0.023(2) 0.012(2) 0.0048(15) -0.0107(17) -0.0076(18)
B 0.014(2) 0.014(2) 0.012(2) 0.0013(16) 0.0007(18) 0.0027(17)
C5 0.028(3) 0.035(2) 0.023(2) 0.0107(17) -0.004(2) 0.005(2)
C36 0.021(2) 0.0211(19) 0.021(2) -0.0027(16) 0.0046(18) -0.0071(16)
C37 0.027(3) 0.0204(19) 0.016(2) 0.0034(15) -0.0046(19) -0.0035(18)
C2 0.017(2) 0.0177(19) 0.021(2) 0.0073(15) -0.0047(17) -0.0011(16)
C8 0.017(2) 0.0139(17) 0.0143(18) 0.0031(14) -0.0016(14) 0.0029(15)
C34 0.015(2) 0.0161(16) 0.0130(18) -0.0030(15) -0.0038(18) -0.0036(14)
C41 0.0116(19) 0.0157(17) 0.020(2) -0.0004(15) 0.0019(16) 0.0043(15)
C27 0.023(2) 0.0175(17) 0.019(2) 0.0038(14) -0.0044(18) -0.0023(18)
C31 0.025(2) 0.035(2) 0.0099(19) -0.0036(18) 0.0012(16) -0.006(2)
C21 0.027(2) 0.0200(19) 0.021(2) 0.0050(17) -0.0051(18) 0.0000(18)
C33 0.013(2) 0.0125(17) 0.021(2) -0.0031(14) -0.0050(16) -0.0018(15)
C9 0.011(2) 0.0179(18) 0.017(2) -0.0011(14) 0.0008(16) -0.0036(15)
C24 0.043(3) 0.0145(19) 0.022(2) 0.0024(15) -0.0065(19) 0.0024(18)
C44 0.027(3) 0.0203(19) 0.017(2) 0.0016(15) 0.0073(17) 0.0025(17)
C14 0.027(3) 0.024(2) 0.025(2) -0.0023(17) 0.0062(19) 0.0082(19)
C18 0.026(2) 0.0225(19) 0.017(2) 0.0016(15) 0.0040(19) 0.0053(18)
C7 0.017(2) 0.0100(16) 0.0175(19) -0.0006(14) -0.0016(16) -0.0009(14)
C12 0.029(3) 0.024(2) 0.016(2) -0.0067(16) -0.0016(18) -0.0042(18)
C17 0.017(2) 0.0188(18) 0.020(2) -0.0016(15) 0.0006(17) 0.0019(16)
C25 0.046(3) 0.0172(18) 0.022(2) 0.0007(16) 0.002(2) -0.008(2)
C45 0.022(2) 0.0195(19) 0.016(2) 0.0035(15) -0.0011(17) -0.0035(16)
C6 0.015(2) 0.034(2) 0.018(2) 0.0055(18) 0.0037(16) 0.0023(19)
C42 0.022(2) 0.0098(17) 0.024(2) 0.0005(16) 0.0030(17) -0.0076(16)
C20 0.021(2) 0.029(2) 0.030(3) -0.0043(18) 0.0016(19) -0.0082(18)
C38 0.022(2) 0.026(2) 0.015(2) 0.0055(16) -0.0051(18) -0.0023(18)
C23 0.032(2) 0.0157(17) 0.020(2) 0.0034(16) -0.006(2) -0.0013(16)
C3 0.010(2) 0.023(2) 0.030(2) 0.0025(16) 0.0015(17) -0.0054(16)
C29 0.026(2) 0.029(2) 0.013(2) 0.0040(16) -0.0075(17) 0.0048(18)
C26 0.029(3) 0.021(2) 0.028(2) -0.0048(17) 0.0021(18) -0.0076(17)
C19 0.023(3) 0.018(2) 0.035(3) 0.0065(17) 0.005(2) 0.0029(18)
C50 0.016(2) 0.0176(18) 0.024(2) -0.0009(16) -0.0018(17) 0.0022(16)
C47 0.016(2) 0.0194(18) 0.024(2) 0.0001(16) -0.0009(18) 0.0014(15)
C46 0.013(2) 0.027(2) 0.031(2) 0.0022(16) -0.0016(19) -0.0045(18)
C48 0.012(2) 0.026(2) 0.020(2) -0.0027(15) -0.0063(16) -0.0018(16)
C51 0.018(2) 0.021(2) 0.021(2) 0.0012(16) -0.0035(17) 0.0038(17)
C49 0.019(2) 0.0201(19) 0.020(2) 0.0025(15) -0.0035(17) -0.0017(17)

loop_
_atom_type_symbol
_atom_type_description
_atom_type_scat_dispersion_real
_atom_type_scat_dispersion_imag
_atom_type_scat_source
C C 0.0033 0.0016 'International Tables Vol C Tables 4.2.6.8 and 6.1.1.4'
H H 0.0000 0.0000 'International Tables Vol C Tables 4.2.6.8 and 6.1.1.4'
B B 0.0013 0.0007 'International Tables Vol C Tables 4.2.6.8 and 6.1.1.4'
P P 0.1023 0.0942 'International Tables Vol C Tables 4.2.6.8 and 6.1.1.4'
Fe Fe 0.3463 0.8444 'International Tables Vol C Tables 4.2.6.8 and 6.1.1.4'

loop_
_geom_angle_atom_site_label_1
_geom_angle_atom_site_label_2
_geom_angle_atom_site_label_3
_geom_angle
C50 Fe C49 39.25(12)
C50 Fe C48 69.64(12)
C49 Fe C48 39.16(11)
C50 Fe C51 37.60(12)
C49 Fe C51 68.88(13)
C48 Fe C51 79.59(13)
C50 Fe C47 79.12(12)
C49 Fe C47 68.45(12)
C48 Fe C47 37.43(11)
C51 Fe C47 64.39(12)
C50 Fe P3 89.05(9)
C49 Fe P3 99.00(9)
C48 Fe P3 132.81(9)
C51 Fe P3 108.86(9)
C47 Fe P3 167.04(9)
C50 Fe P2 146.61(10)
C49 Fe P2 108.67(10)
C48 Fe P2 88.34(9)
C51 Fe P2 162.95(9)
C47 Fe P2 98.77(9)
P3 Fe P2 88.17(3)
C50 Fe P1 122.92(10)
C49 Fe P1 158.65(10)
C48 Fe P1 136.16(9)
C51 Fe P1 90.06(9)
C47 Fe P1 99.91(9)
P3 Fe P1 90.92(4)
P2 Fe P1 90.40(3)
C9 P3 C34 104.59(15)
C9 P3 C40 101.64(14)
C34 P3 C40 99.22(13)
C9 P3 Fe 116.28(10)
C34 P3 Fe 112.17(10)
C40 P3 Fe 120.52(12)
C8 P2 C28 103.37(15)
C8 P2 C22 104.38(14)
C28 P2 C22 97.91(15)
C8 P2 Fe 115.78(10)
C28 P2 Fe 119.97(11)
C22 P2 Fe 112.96(11)
C7 P1 C10 103.26(14)
C7 P1 C16 100.41(14)
C10 P1 C16 97.25(14)
C7 P1 Fe 113.87(10)
C10 P1 Fe 114.98(10)
C16 P1 Fe 123.91(11)
C33 C28 C29 118.1(3)
C33 C28 P2 124.0(2)
C29 C28 P2 117.8(2)
C12 C11 C10 121.2(3)
C12 C11 H11 119.4
C10 C11 H11 119.4
C45 C40 C41 118.0(3)
C45 C40 P3 122.0(2)
C41 C40 P3 119.7(2)
C38 C39 C34 120.4(3)
C38 C39 H39 119.8
C34 C39 H39 119.8
C21 C16 C17 117.1(3)
C21 C16 P1 123.1(2)
C17 C16 P1 119.3(2)
C2 C1 C6 115.1(3)
C2 C1 B 121.3(3)
C6 C1 B 123.4(3)
C29 C30 C31 120.5(3)
C29 C30 H30 119.7
C31 C30 H30 119.7
C11 C10 C15 117.5(3)
C11 C10 P1 123.5(3)
C15 C10 P1 119.0(2)
C12 C13 C14 120.1(3)
C12 C13 H13 119.9
C14 C13 H13 119.9
C14 C15 C10 120.7(3)
C14 C15 H15 119.7
C10 C15 H15 119.7
C34 C35 C36 121.5(3)
C34 C35 H35 119.3
C36 C35 H35 119.3
C5 C4 C3 119.2(3)
C5 C4 H4 120.4
C3 C4 H4 120.4
C44 C43 C42 119.7(3)
C44 C43 H43 120.1
C42 C43 H43 120.1
C23 C22 C27 117.5(3)
C23 C22 P2 122.1(2)
C27 C22 P2 120.3(2)
C31 C32 C33 119.9(3)
C31 C32 H32 120.1
C33 C32 H32 120.1
C1 B C8 107.0(3)
C1 B C7 110.6(2)
C8 B C7 109.5(3)
C1 B C9 109.3(3)
C8 B C9 110.3(3)
C7 B C9 110.1(3)
C4 C5 C6 120.6(3)
C4 C5 H5 119.7
C6 C5 H5 119.7
C37 C36 C35 120.0(3)
C37 C36 H36 120.0
C35 C36 H36 120.0
C36 C37 C38 119.8(3)
C36 C37 H37 120.1
C38 C37 H37 120.1
C3 C2 C1 122.9(3)
C3 C2 H2 118.5
C1 C2 H2 118.5
B C8 P2 117.0(2)
B C8 H8A 108.0
P2 C8 H8A 108.0
B C8 H8B 108.0
P2 C8 H8B 108.0
H8A C8 H8B 107.3
C35 C34 C39 117.8(3)
C35 C34 P3 123.0(3)
C39 C34 P3 119.2(3)
C42 C41 C40 121.7(3)
C42 C41 H41 119.1
C40 C41 H41 119.1
C26 C27 C22 122.0(3)
C26 C27 H27 119.0
C22 C27 H27 119.0
C32 C31 C30 119.6(3)
C32 C31 H31 120.2
C30 C31 H31 120.2
C20 C21 C16 121.6(3)
C20 C21 H21 119.2
C16 C21 H21 119.2
C28 C33 C32 121.2(3)
C28 C33 H33 119.4
C32 C33 H33 119.4
B C9 P3 115.8(2)
B C9 H9A 108.3
P3 C9 H9A 108.3
B C9 H9B 108.3
P3 C9 H9B 108.3
H9A C9 H9B 107.4
C25 C24 C23 119.9(3)
C25 C24 H24 120.1
C23 C24 H24 120.1
C43 C44 C45 120.6(3)
C43 C44 H44 119.7
C45 C44 H44 119.7
C13 C14 C15 120.1(4)
C13 C14 H14 120.0
C15 C14 H14 120.0
C17 C18 C19 120.0(3)
C17 C18 H18 120.0
C19 C18 H18 120.0
B C7 P1 118.4(2)
B C7 H7A 107.7
P1 C7 H7A 107.7
B C7 H7B 107.7
P1 C7 H7B 107.7
H7A C7 H7B 107.1
C13 C12 C11 120.3(3)
C13 C12 H12 119.8
C11 C12 H12 119.8
C18 C17 C16 121.5(3)
C18 C17 H17 119.3
C16 C17 H17 119.3
C24 C25 C26 119.7(3)
C24 C25 H25 120.1
C26 C25 H25 120.1
C40 C45 C44 120.5(3)
C40 C45 H45 119.8
C44 C45 H45 119.8
C5 C6 C1 122.4(3)
C5 C6 H6 118.8
C1 C6 H6 118.8
C43 C42 C41 119.4(3)
C43 C42 H42 120.3
C41 C42 H42 120.3
C19 C20 C21 119.6(3)
C19 C20 H20 120.2
C21 C20 H20 120.2
C37 C38 C39 120.4(3)
C37 C38 H38 119.8
C39 C38 H38 119.8
C22 C23 C24 121.3(3)
C22 C23 H23 119.4
C24 C23 H23 119.4
C4 C3 C2 119.7(3)
C4 C3 H3 120.2
C2 C3 H3 120.2
C30 C29 C28 120.6(3)
C30 C29 H29 119.7
C28 C29 H29 119.7
C27 C26 C25 119.5(3)
C27 C26 H26 120.3
C25 C26 H26 120.3
C20 C19 C18 120.3(3)
C20 C19 H19 119.8
C18 C19 H19 119.8
C51 C50 C49 120.6(3)
C51 C50 Fe 74.9(2)
C49 C50 Fe 70.47(18)
C51 C50 H50 119.7
C49 C50 H50 119.7
Fe C50 H50 127.0
C48 C47 C46 120.5(3)
C48 C47 Fe 67.74(18)
C46 C47 Fe 92.8(2)
C48 C47 H47 119.8
C46 C47 H47 119.8
Fe C47 H47 109.4
C47 C46 C51 104.4(3)
C47 C46 H46A 110.9
C51 C46 H46A 110.9
C47 C46 H46B 110.9
C51 C46 H46B 110.9
H46A C46 H46B 108.9
C47 C48 C49 119.6(3)
C47 C48 Fe 74.83(19)
C49 C48 Fe 69.59(19)
C47 C48 H48 120.2
C49 C48 H48 120.2
Fe C48 H48 127.4
C50 C51 C46 119.5(3)
C50 C51 Fe 67.54(19)
C46 C51 Fe 93.2(2)
C50 C51 H51 120.2
C46 C51 H51 120.2
Fe C51 H51 108.9
C50 C49 C48 117.1(3)
C50 C49 Fe 70.28(19)
C48 C49 Fe 71.25(19)
C50 C49 H49 121.5
C48 C49 H49 121.5
Fe C49 H49 129.1

loop_
_geom_bond_atom_site_label_1
_geom_bond_atom_site_label_2
_geom_bond_distance
Fe C50 2.098(3)
Fe C49 2.100(3)
Fe C48 2.122(3)
Fe C51 2.191(3)
Fe C47 2.213(3)
Fe P3 2.2647(9)
Fe P2 2.2701(10)
Fe P1 2.2730(10)
P3 C9 1.814(3)
P3 C34 1.843(3)
P3 C40 1.850(3)
P2 C8 1.823(3)
P2 C28 1.847(3)
P2 C22 1.850(3)
P1 C7 1.836(3)
P1 C10 1.847(3)
P1 C16 1.860(3)
C28 C33 1.377(4)
C28 C29 1.403(4)
C11 C12 1.381(4)
C11 C10 1.386(4)
C11 H11 0.9500
C40 C45 1.390(4)
C40 C41 1.392(4)
C39 C38 1.390(4)
C39 C34 1.412(4)
C39 H39 0.9500
C16 C21 1.395(4)
C16 C17 1.399(4)
C1 C2 1.398(4)
C1 C6 1.399(4)
C1 B 1.632(5)
C30 C29 1.379(4)
C30 C31 1.382(4)
C30 H30 0.9500
C10 C15 1.407(4)
C13 C12 1.364(5)
C13 C14 1.376(5)
C13 H13 0.9500
C15 C14 1.381(4)
C15 H15 0.9500
C35 C34 1.385(4)
C35 C36 1.391(4)
C35 H35 0.9500
C4 C5 1.366(4)
C4 C3 1.384(4)
C4 H4 0.9500
C43 C44 1.373(4)
C43 C42 1.390(4)
C43 H43 0.9500
C22 C23 1.382(4)
C22 C27 1.390(4)
C32 C31 1.376(4)
C32 C33 1.397(4)
C32 H32 0.9500
B C8 1.638(4)
B C7 1.644(4)
B C9 1.669(4)
C5 C6 1.388(4)
C5 H5 0.9500
C36 C37 1.380(4)
C36 H36 0.9500
C37 C38 1.382(5)
C37 H37 0.9500
C2 C3 1.388(4)
C2 H2 0.9500
C8 H8A 0.9900
C8 H8B 0.9900
C41 C42 1.390(4)
C41 H41 0.9500
C27 C26 1.373(4)
C27 H27 0.9500
C31 H31 0.9500
C21 C20 1.388(4)
C21 H21 0.9500
C33 H33 0.9500
C9 H9A 0.9900
C9 H9B 0.9900
C24 C25 1.372(4)
C24 C23 1.395(4)
C24 H24 0.9500
C44 C45 1.403(4)
C44 H44 0.9500
C14 H14 0.9500
C18 C17 1.375(4)
C18 C19 1.380(4)
C18 H18 0.9500
C7 H7A 0.9900
C7 H7B 0.9900
C12 H12 0.9500
C17 H17 0.9500
C25 C26 1.394(4)
C25 H25 0.9500
C45 H45 0.9500
C6 H6 0.9500
C42 H42 0.9500
C20 C19 1.371(4)
C20 H20 0.9500
C38 H38 0.9500
C23 H23 0.9500
C3 H3 0.9500
C29 H29 0.9500
C26 H26 0.9500
C19 H19 0.9500
C50 C51 1.385(4)
C50 C49 1.410(4)
C50 H50 0.9500
C47 C48 1.394(4)
C47 C46 1.477(4)
C47 H47 0.9500
C46 C51 1.493(4)
C46 H46A 0.9900
C46 H46B 0.9900
C48 C49 1.415(4)
C48 H48 0.9500
C51 H51 0.9500
C49 H49 0.9500
